data_2001154
loop_
_publ_author_name
'Bonh\^ote, P.'
'Ferigo, M.'
'Stoeckli-Evans, H.'
'Marty, W.'

_publ_section_title
;
 Structures of 2,6-bis(aminomethyl)pyridine (bamp) complexes of Fe^II^,
 Ni^II^, Zn^II^, Mn^II^, Co^III^ and Cu^II^
;
_journal_issue 12
_journal_name_full 'Acta Crystallographica Section C'
_journal_page_first 2102
_journal_page_last 2107
_journal_paper_doi 10.1107/S010827019300424X
_journal_volume 49
_journal_year 1993
_chemical_formula_moiety 'C14 H24 N6 O Cl2 Mn '
_chemical_formula_sum 'C14 H24 Cl2 Mn N6 O'
_chemical_formula_weight 418.22
_chemical_name_common MnBAMP
_chemical_name_systematic
;
 Bis(2,6-diaminomethylpyridine)Mn(II)Dichloride Monohydrate
;
_space_group_IT_number 15
_symmetry_cell_setting monoclinic
_symmetry_space_group_name_Hall '-I 2ya'
_symmetry_space_group_name_H-M 'I 1 2/a 1'
_cell_angle_alpha 90.0
_cell_angle_beta 93.251(9)
_cell_angle_gamma 90.0
_cell_formula_units_Z 4
_cell_length_a 13.0100(10)
_cell_length_b 9.1620(10)
_cell_length_c 15.669(2)
_cell_measurement_reflns_used 49
_cell_measurement_temperature 294.0(10)
_cell_measurement_theta_max 20.0
_cell_measurement_theta_min 7.5
_cell_volume 1864.7(3)
_diffrn_ambient_temperature 293
_diffrn_measurement_device 'Stoe AED2 four-circle'
_diffrn_measurement_method '\w/\q scan b/P/b '
_diffrn_radiation_monochromator graphite
_diffrn_radiation_source 'xray tube'
_diffrn_radiation_type 'Molybdenum K\a'
_diffrn_radiation_wavelength 0.71073
_diffrn_reflns_av_R_equivalents 0.022
_diffrn_reflns_limit_h_max 15
_diffrn_reflns_limit_h_min -15
_diffrn_reflns_limit_k_max 10
_diffrn_reflns_limit_k_min -10
_diffrn_reflns_limit_l_max 18
_diffrn_reflns_limit_l_min 0
_diffrn_reflns_number 3231
_diffrn_reflns_theta_max 25
_diffrn_reflns_theta_min 2.50
_diffrn_standards_decay_% 2.0
_diffrn_standards_interval_time 60
_diffrn_standards_number 4
_exptl_absorpt_coefficient_mu 0.98
_exptl_absorpt_correction_T_max 1.0000
_exptl_absorpt_correction_T_min 1.0000
_exptl_absorpt_correction_type none
_exptl_crystal_colour 'pale yellow'
_exptl_crystal_density_diffrn 1.490
_exptl_crystal_description rods
_exptl_crystal_F_000 871
_exptl_crystal_size_max 0.46
_exptl_crystal_size_mid 0.42
_exptl_crystal_size_min 0.34
_refine_diff_density_max 0.26
_refine_diff_density_min -0.36
_refine_ls_goodness_of_fit_obs 0.60
_refine_ls_hydrogen_treatment refall
_refine_ls_matrix_type full
_refine_ls_number_parameters 158
_refine_ls_number_reflns 1489
_refine_ls_R_factor_all 0.034
_refine_ls_R_factor_obs 0.034
_refine_ls_shift/esd_max 0.053
_refine_ls_structure_factor_coef F
_refine_ls_weighting_details 'w = 1/[\s^2^(F) + 0.0020F^2^}'
_refine_ls_weighting_scheme calc
_refine_ls_wR_factor_all 0.064
_refine_ls_wR_factor_obs 0.064
_reflns_number_observed 1489
_reflns_number_total 1638
_reflns_observed_criterion 'Inet > 3.0\s(Inet)'
_cod_data_source_file mu1032.cif
_cod_data_source_block mu1032_structure_4_of_6
_cod_depositor_comments
;
The following automatic conversions were performed:
'_symmetry_cell_setting' value 'Monoclinic' changed to 'monoclinic'
according to '/home/saulius/struct/CIF-dictionaries/cif_core.dic'
dictionary named 'cif_core.dic' version 2.4.1 from 2010-06-29.

Automatic conversion script
Id: cif_fix_enum 1527 2010-12-29 10:47:43Z saulius 

The following automatic conversions were performed:

'_atom_site_thermal_displace_type' tag value 'Uij' was replaced with
'Uani' value 13 times.

'_refine_ls_matrix_type' tag value
'full-matrix' was replaced with 'full' value.

Automatic conversion script
Id: cif_fix_values 1646 2011-03-28 12:23:43Z adriana 

The following automatic conversions were performed:

'_symmetry_cell_setting' value 'Monoclinic' changed to 'monoclinic'
according to /home/saulius/struct/CIF-dictionaries/cif_core.dic
dictionary named 'cif_core.dic' version 2.4.1 from 2010-06-29.

Automatic conversion script
Id: cif_fix_values 1715 2011-07-08 13:25:40Z adriana 

The following automatic conversions were performed:

'_refine_ls_weighting_scheme' value '1/[\s^2^(F) + 0.0020F^2^}' was
changed to 'calc'. New tag '_refine_ls_weighting_details' was
created. The value of the new tag was set to 'w = 1/[\s^2^(F) +
0.0020F^2^}'.

Automatic conversion script
Id: cif_fix_values 3143 2015-03-26 13:38:13Z robertas 
;
_cod_original_sg_symbol_H-M 'I 2/a'
_cod_original_formula_sum 'C14 H24 N6 O Cl2 Mn '
_cod_database_code 2001154

loop_
_symmetry_equiv_pos_as_xyz
x,y,z
-x,-y,-z
1/2+x,1/2+y,1/2+z
1/2-x,1/2-y,1/2-z
1/2-x,y,-z
1/2+x,-y,z
-x,1/2+y,1/2-z
x,1/2-y,1/2+z

loop_
_atom_site_aniso_label
_atom_site_aniso_U_11
_atom_site_aniso_U_22
_atom_site_aniso_U_33
_atom_site_aniso_U_12
_atom_site_aniso_U_13
_atom_site_aniso_U_23
_atom_site_aniso_type_symbol
Mn 0.0320(4) 0.0432(4) 0.0334(4) 0.00000 0.0171(5) 0.00000 Mn
N1 0.0328(11) 0.0462(12) 0.0376(10) 0.0097(17) 0.0147(16) 0.0122(18) N
N2 0.0368(11) 0.0491(14) 0.0584(16) 0.0037(19) 0.015(2) -0.0018(19) N
N3 0.0355(12) 0.0480(13) 0.0532(14) 0.004(2) 0.012(2) 0.006(2) N
C1 0.0308(11) 0.0501(13) 0.0394(12) 0.019(2) 0.0083(18) 0.033(2) C
C2 0.0486(16) 0.079(2) 0.0388(13) 0.020(3) 0.034(3) 0.030(3) C
C3 0.073(2) 0.088(2) 0.0372(15) 0.065(4) 0.032(3) 0.021(3) C
C4 0.0638(19) 0.060(2) 0.0416(15) 0.034(3) -0.012(3) -0.015(3) C
C5 0.0461(13) 0.0494(15) 0.0309(11) 0.012(2) -0.0080(19) -0.008(2) C
C6 0.0312(13) 0.0722(19) 0.0549(17) -0.012(3) 0.027(2) 0.024(3) C
C7 0.0502(14) 0.0543(16) 0.0533(15) -0.020(3) 0.007(2) -0.005(3) C
Cl 0.0404(4) 0.0721(5) 0.0561(5) -0.0036(6) 0.0130(7) 0.0217(7) Cl
OW 0.147(5) 0.050(2) 0.191(6) 0.00000 0.242(10) 0.00000 O

loop_
_atom_site_label
_atom_site_fract_x
_atom_site_fract_y
_atom_site_fract_z
_atom_site_U_iso_or_equiv
_atom_site_thermal_displace_type
_atom_site_calc_flag
_atom_site_refinement_flags
_atom_site_type_symbol
Mn 0.25000 0.66041(6) 0.00000 2.84(3) Uani ? S Mn
N1 0.2896(2) 0.6209(3) -0.13380(10) 3.05(8) Uani ? . N
N2 0.3704(2) 0.8332(3) -0.0299(2) 3.78(11) Uani ? . N
N3 0.1280(2) 0.5058(3) -0.05950(10) 3.59(10) Uani ? . N
C1 0.3669(2) 0.6953(3) -0.1656(2) 3.16(9) Uani ? . C
C2 0.3993(3) 0.6647(4) -0.2470(2) 4.34(12) Uani ? . C
C3 0.3500(3) 0.5565(4) -0.2938(2) 5.17(15) Uani ? . C
C4 0.2709(3) 0.4794(4) -0.2604(2) 4.37(13) Uani ? . C
C5 0.2424(2) 0.5152(3) -0.17990(10) 3.35(9) Uani ? . C
C6 0.4184(2) 0.8123(4) -0.1111(2) 4.13(12) Uani ? . C
C7 0.1585(2) 0.4337(4) -0.1377(2) 4.15(11) Uani ? . C
Cl 0.57586(5) 0.74351(9) 0.09174(4) 4.43(3) Uani ? . Cl
OW 0.75000 0.8926(5) 0.00000 9.9(4) Uani ? S O
H2 0.452(3) 0.715(4) -0.272(2) 0.060(9) Uiso ? . H
H3 0.369(3) 0.527(4) -0.343(3) 0.068(10) Uiso ? . H
H4 0.2405(16) 0.408(3) -0.2866(14) 0.013(5) Uiso ? . H
H6A 0.481(3) 0.785(3) -0.100(2) 0.047(8) Uiso ? . H
H6B 0.426(3) 0.910(5) -0.142(3) 0.095(14) Uiso ? . H
H2A 0.333(3) 0.921(4) -0.035(2) 0.053(8) Uiso ? . H
H2B 0.416(3) 0.833(4) 0.011(3) 0.062(11) Uiso ? . H
H3A 0.104(3) 0.443(5) -0.014(3) 0.084(12) Uiso ? . H
H3B 0.0871(19) 0.554(3) -0.0622(14) 0.014(5) Uiso ? . H
H7A 0.104(5) 0.420(7) -0.174(4) 0.16(3) Uiso ? . H
H7B 0.179(3) 0.329(4) -0.122(3) 0.067(10) Uiso ? . H
HOW 0.703(5) 0.838(6) 0.015(4) 0.12(2) Uiso ? . H

loop_
_atom_type_symbol
_atom_type_description
_atom_type_scat_dispersion_real
_atom_type_scat_dispersion_imag
_atom_type_scat_source
C ? 0.002 0.002 'International Tables Vol. IV Table 2.2B'
H ? 0.000 0.000 'International Tables Vol. IV Table 2.2B'
N ? 0.004 0.003 'International Tables Vol. IV Table 2.2B'
O ? 0.008 0.006 'International Tables Vol. IV Table 2.2B'
Cl ? 0.132 0.159 'International Tables Vol. IV Table 2.2B'
Mn ? 0.295 0.729 'International Tables Vol. IV Table 2.2B'

loop_
_geom_angle_atom_site_label_1
_geom_angle_atom_site_label_2
_geom_angle_atom_site_label_3
_geom_angle_site_symmetry_1
_geom_angle_site_symmetry_2
_geom_angle_site_symmetry_3
_geom_angle
_geom_angle_publ_flag
N1 Mn N1a ? ? ? 161.21(9) no
N1 Mn N2 ? ? ? 73.84(9) no
N1 Mn N2a ? ? ? 120.25(9) no
N1 Mn N3 ? ? ? 72.94(8) no
N1 Mn N3a ? ? ? 95.23(8) no
N1a Mn N2 ? ? ? 120.25(9) no
N1a Mn N2a ? ? ? 73.84(9) no
N1a Mn N3 ? ? ? 95.23(8) no
N1a Mn N3a ? ? ? 72.94(8) no
N2 Mn N2a ? ? ? 92.70(9) no
N2 Mn N3 ? ? ? 144.16(9) no
N2 Mn N3a ? ? ? 92.56(10) no
N2a Mn N3 ? ? ? 92.56(10) no
N2a Mn N3a ? ? ? 144.16(9) no
N3 Mn N3a ? ? ? 103.43(10) no
Mn N1 C1 ? ? ? 119.31(18) ?
Mn N1 C5 ? ? ? 120.32(16) ?
C1 N1 C5 ? ? ? 120.1(2) ?
Mn N2 C6 ? ? ? 114.70(19) ?
Mn N3 C7 ? ? ? 113.90(17) ?
N1 C1 C2 ? ? ? 120.8(3) ?
N1 C1 C6 ? ? ? 118.3(2) ?
C2 C1 C6 ? ? ? 121.0(3) ?
C1 C2 C3 ? ? ? 118.6(3) ?
C2 C3 C4 ? ? ? 120.3(3) ?
C3 C4 C5 ? ? ? 118.2(3) ?
N1 C5 C4 ? ? ? 121.9(3) ?
N1 C5 C7 ? ? ? 116.4(2) ?
C4 C5 C7 ? ? ? 121.6(3) ?
N2 C6 C1 ? ? ? 112.9(2) ?
N3 C7 C5 ? ? ? 112.4(2) ?

loop_
_geom_bond_atom_site_label_1
_geom_bond_atom_site_label_2
_geom_bond_site_symmetry_1
_geom_bond_site_symmetry_2
_geom_bond_distance
_geom_bond_publ_flag
Mn N1 ? ? 2.218(2) no
Mn N1a ? ? 2.218(2) no
Mn N2 ? ? 2.294(2) no
Mn N2a ? ? 2.294(2) no
Mn N3 ? ? 2.286(2) no
Mn N3a ? ? 2.286(2) no
N1 C1 ? ? 1.333(3) ?
N1 C5 ? ? 1.337(3) ?
N2 C6 ? ? 1.461(4) ?
N3 C7 ? ? 1.467(4) ?
C1 C2 ? ? 1.394(4) ?
C1 C6 ? ? 1.504(4) ?
C2 C3 ? ? 1.371(6) ?
C3 C4 ? ? 1.376(5) ?
C4 C5 ? ? 1.374(4) ?
C5 C7 ? ? 1.506(4) ?

loop_
_geom_contact_atom_site_label_1
_geom_contact_atom_site_label_2
_geom_contact_distance
_geom_contact_site_symmetry_1
_geom_contact_site_symmetry_2
_geom_contact_publ_flag
? ? ? ? ? ?

loop_
_geom_torsion_atom_site_label_1
_geom_torsion_atom_site_label_2
_geom_torsion_atom_site_label_3
_geom_torsion_atom_site_label_4
_geom_torsion_site_symmetry_1
_geom_torsion_site_symmetry_2
_geom_torsion_site_symmetry_3
_geom_torsion_site_symmetry_4
_geom_torsion
_geom_torsion_publ_flag
? ? ? ? ? ? ? ? ? ?
